data_4038466
loop_
_publ_author_name
'Gao, Peng'
'Chen, Huai-Juan'
'Bai, Zi-Jing'
'Zhao, Mi-Na'
'Yang, Desuo'
'Wang, Juan'
'Wang, Ning'
'Du, Lele'
'Guan, Zheng-Hui'

_publ_section_title
;
 IBX-Promoted Oxidative Cyclization of N-Hydroxyalkyl Enamines: A
 Metal-free Approach towards 2,3-Disubstituted Pyrroles and Pyridines.
;
_journal_name_full 'The Journal of organic chemistry'
_journal_paper_doi 10.1021/acs.joc.0c00625
_journal_year 2020
_chemical_formula_sum 'C12 H10 Br N O2'
_chemical_formula_weight 280.12
_space_group_IT_number 14
_space_group_name_Hall '-P 2ybc'
_space_group_name_H-M_alt 'P 1 21/c 1'
_symmetry_cell_setting monoclinic
_symmetry_space_group_name_H-M 'P 1 21/c 1'
_atom_sites_solution_hydrogens geom
_atom_sites_solution_primary direct
_atom_sites_solution_secondary difmap
_audit_creation_method SHELXL-97
_cell_angle_alpha 90.00
_cell_angle_beta 92.868(4)
_cell_angle_gamma 90.00
_cell_formula_units_Z 4
_cell_length_a 9.601(2)
_cell_length_b 9.516(2)
_cell_length_c 12.832(3)
_cell_measurement_reflns_used 1386
_cell_measurement_temperature 296(2)
_cell_measurement_theta_max 21.88
_cell_measurement_theta_min 2.67
_cell_volume 1170.9(4)
_computing_cell_refinement 'Bruker SAINT'
_computing_data_collection 'Bruker APEX2'
_computing_data_reduction 'Bruker SAINT'
_computing_molecular_graphics 'Bruker SHELXTL'
_computing_publication_material 'Bruker SHELXTL'
_computing_structure_refinement 'SHELXL-97 (Sheldrick, 2008)'
_computing_structure_solution 'SHELXS-97 (Sheldrick, 2008)'
_diffrn_ambient_temperature 296(2)
_diffrn_measured_fraction_theta_full 0.997
_diffrn_measured_fraction_theta_max 0.997
_diffrn_measurement_device_type 'Bruker APEX-II CCD'
_diffrn_measurement_method '\f and \w scans'
_diffrn_radiation_monochromator graphite
_diffrn_radiation_source 'fine-focus sealed tube'
_diffrn_radiation_type MoK\a
_diffrn_radiation_wavelength 0.71073
_diffrn_reflns_av_R_equivalents 0.0289
_diffrn_reflns_av_sigmaI/netI 0.0376
_diffrn_reflns_limit_h_max 11
_diffrn_reflns_limit_h_min -11
_diffrn_reflns_limit_k_max 11
_diffrn_reflns_limit_k_min -10
_diffrn_reflns_limit_l_max 14
_diffrn_reflns_limit_l_min -15
_diffrn_reflns_number 5737
_diffrn_reflns_theta_full 25.10
_diffrn_reflns_theta_max 25.10
_diffrn_reflns_theta_min 2.12
_exptl_absorpt_coefficient_mu 3.495
_exptl_absorpt_correction_T_max 0.6349
_exptl_absorpt_correction_T_min 0.3693
_exptl_absorpt_correction_type multi-scan
_exptl_crystal_colour colorless
_exptl_crystal_density_diffrn 1.589
_exptl_crystal_density_meas 1.589
_exptl_crystal_density_method 'not measured'
_exptl_crystal_description block
_exptl_crystal_F_000 560
_exptl_crystal_size_max 0.27
_exptl_crystal_size_mid 0.19
_exptl_crystal_size_min 0.12
_refine_diff_density_max 0.455
_refine_diff_density_min -0.574
_refine_diff_density_rms 0.050
_refine_ls_extinction_method none
_refine_ls_goodness_of_fit_ref 1.015
_refine_ls_hydrogen_treatment mixed
_refine_ls_matrix_type full
_refine_ls_number_parameters 146
_refine_ls_number_reflns 2084
_refine_ls_number_restraints 0
_refine_ls_restrained_S_all 1.015
_refine_ls_R_factor_all 0.0710
_refine_ls_R_factor_gt 0.0416
_refine_ls_shift/su_max 0.001
_refine_ls_shift/su_mean 0.000
_refine_ls_structure_factor_coef Fsqd
_refine_ls_weighting_details 'calc w=1/[\s^2^(Fo^2^)+(0.0382P)^2^+0.9875P] where P=(Fo^2^+2Fc^2^)/3'
_refine_ls_weighting_scheme calc
_refine_ls_wR_factor_gt 0.0919
_refine_ls_wR_factor_ref 0.1058
_reflns_number_gt 1370
_reflns_number_total 2084
_reflns_threshold_expression >2sigma(I)
_cod_data_source_file jo0c00625_si_003.cif
_cod_data_source_block xb1418_0m
_cod_depositor_comments
;
The following automatic conversions were performed:

data item '_symmetry_cell_setting' value 'Monoclinic' was changed to
'monoclinic' in accordance with the
/home/data/users/saulius/crontab/automatic-downloads/rss-feeds/ACS/lib/dictionaries/cif_core.dic
dictionary named 'cif_core.dic' version 2.4.2 last updated on
2011-04-26.

Automatic conversion script
Id: cif_fix_values 7556 2019-12-06 15:28:31Z antanas 
;
_cod_original_cell_volume 1170.8(4)
_cod_original_sg_symbol_H-M P2(1)/c
_cod_database_code 4038466

loop_
_symmetry_equiv_pos_as_xyz
'x, y, z'
'-x, y+1/2, -z+1/2'
'-x, -y, -z'
'x, -y-1/2, z-1/2'

loop_
_atom_site_label
_atom_site_type_symbol
_atom_site_fract_x
_atom_site_fract_y
_atom_site_fract_z
_atom_site_U_iso_or_equiv
_atom_site_adp_type
_atom_site_occupancy
_atom_site_symmetry_multiplicity
_atom_site_calc_flag
_atom_site_refinement_flags
_atom_site_disorder_assembly
_atom_site_disorder_group
Br1 Br 1.37015(6) 0.15445(6) 0.40166(4) 0.0983(3) Uani 1 1 d . . .
N1 N 0.9581(3) 0.0410(3) 0.8180(2) 0.0532(8) Uani 1 1 d . . .
H1 H 1.0302 -0.0122 0.8262 0.064 Uiso 1 1 calc R . .
O1 O 0.7910(3) 0.3819(3) 0.6286(2) 0.0570(7) Uani 1 1 d . . .
O2 O 0.6012(3) 0.3110(3) 0.7076(2) 0.0688(8) Uani 1 1 d . . .
C1 C 0.9985(4) 0.1687(4) 0.5514(3) 0.0526(9) Uani 1 1 d . . .
H1A H 0.9049 0.1824 0.5320 0.063 Uiso 1 1 calc R . .
C2 C 1.0961(4) 0.1737(4) 0.4761(3) 0.0585(10) Uani 1 1 d . . .
H2 H 1.0685 0.1920 0.4069 0.070 Uiso 1 1 calc R . .
C3 C 1.2336(5) 0.1515(4) 0.5041(3) 0.0642(11) Uani 1 1 d . . .
C4 C 1.2764(4) 0.1271(4) 0.6069(4) 0.0653(11) Uani 1 1 d . . .
H4 H 1.3702 0.1127 0.6254 0.078 Uiso 1 1 calc R . .
C5 C 1.1782(4) 0.1243(4) 0.6816(3) 0.0577(10) Uani 1 1 d . . .
H5 H 1.2070 0.1091 0.7509 0.069 Uiso 1 1 calc R . .
C6 C 1.0372(4) 0.1436(4) 0.6557(3) 0.0478(9) Uani 1 1 d . . .
C7 C 0.9352(4) 0.1317(4) 0.7370(3) 0.0467(9) Uani 1 1 d . . .
C8 C 0.8068(3) 0.1962(4) 0.7530(3) 0.0465(9) Uani 1 1 d . . .
C9 C 0.7579(4) 0.1404(4) 0.8471(3) 0.0548(10) Uani 1 1 d . . .
H9 H 0.6755 0.1650 0.8776 0.066 Uiso 1 1 calc R . .
C10 C 0.8519(4) 0.0456(4) 0.8845(3) 0.0588(10) Uani 1 1 d . . .
H10 H 0.8454 -0.0074 0.9450 0.071 Uiso 1 1 calc R . .
C11 C 0.7373(4) 0.3034(4) 0.6897(3) 0.0491(9) Uani 1 1 d . . .
C12 C 0.5224(4) 0.4171(5) 0.6502(4) 0.0855(15) Uani 1 1 d . . .
H12A H 0.5598 0.5082 0.6676 0.128 Uiso 1 1 calc R . .
H12B H 0.4266 0.4130 0.6681 0.128 Uiso 1 1 calc R . .
H12C H 0.5285 0.4009 0.5767 0.128 Uiso 1 1 calc R . .

loop_
_atom_site_aniso_label
_atom_site_aniso_U_11
_atom_site_aniso_U_22
_atom_site_aniso_U_33
_atom_site_aniso_U_23
_atom_site_aniso_U_13
_atom_site_aniso_U_12
Br1 0.0976(4) 0.1088(5) 0.0936(4) 0.0167(3) 0.0540(3) 0.0185(3)
N1 0.0467(17) 0.0558(19) 0.0574(19) 0.0068(16) 0.0069(15) 0.0041(14)
O1 0.0540(16) 0.0532(16) 0.0648(17) 0.0046(13) 0.0130(13) 0.0011(12)
O2 0.0385(14) 0.0775(19) 0.091(2) 0.0231(16) 0.0117(13) 0.0077(13)
C1 0.055(2) 0.045(2) 0.057(2) -0.0053(18) 0.0045(19) 0.0049(17)
C2 0.072(3) 0.052(2) 0.052(2) -0.0009(18) 0.010(2) 0.008(2)
C3 0.073(3) 0.054(2) 0.068(3) 0.004(2) 0.029(2) 0.008(2)
C4 0.046(2) 0.072(3) 0.079(3) 0.014(2) 0.014(2) 0.0036(19)
C5 0.049(2) 0.062(3) 0.062(2) 0.011(2) 0.0078(19) -0.0001(18)
C6 0.046(2) 0.043(2) 0.055(2) -0.0053(17) 0.0082(17) -0.0003(16)
C7 0.045(2) 0.045(2) 0.051(2) -0.0034(17) 0.0033(16) -0.0069(16)
C8 0.0384(19) 0.045(2) 0.057(2) 0.0001(17) 0.0065(17) -0.0043(16)
C9 0.040(2) 0.059(2) 0.067(3) -0.001(2) 0.0145(18) -0.0039(18)
C10 0.058(2) 0.061(2) 0.058(2) 0.0072(19) 0.0148(19) -0.005(2)
C11 0.042(2) 0.048(2) 0.058(2) -0.0072(19) 0.0076(18) -0.0029(17)
C12 0.049(3) 0.089(3) 0.118(4) 0.028(3) 0.005(3) 0.020(2)

loop_
_atom_type_symbol
_atom_type_description
_atom_type_scat_dispersion_real
_atom_type_scat_dispersion_imag
_atom_type_scat_source
C C 0.0033 0.0016 'International Tables Vol C Tables 4.2.6.8 and 6.1.1.4'
H H 0.0000 0.0000 'International Tables Vol C Tables 4.2.6.8 and 6.1.1.4'
N N 0.0061 0.0033 'International Tables Vol C Tables 4.2.6.8 and 6.1.1.4'
O O 0.0106 0.0060 'International Tables Vol C Tables 4.2.6.8 and 6.1.1.4'
Br Br -0.2901 2.4595 'International Tables Vol C Tables 4.2.6.8 and 6.1.1.4'

loop_
_geom_angle_atom_site_label_1
_geom_angle_atom_site_label_2
_geom_angle_atom_site_label_3
_geom_angle
_geom_angle_site_symmetry_1
_geom_angle_site_symmetry_3
_geom_angle_publ_flag
C7 N1 C10 111.2(3) . . ?
C7 N1 H1 124.4 . . ?
C10 N1 H1 124.4 . . ?
C11 O2 C12 116.1(3) . . ?
C2 C1 C6 121.5(4) . . ?
C2 C1 H1A 119.3 . . ?
C6 C1 H1A 119.3 . . ?
C3 C2 C1 119.4(4) . . ?
C3 C2 H2 120.3 . . ?
C1 C2 H2 120.3 . . ?
C2 C3 C4 120.9(4) . . ?
C2 C3 Br1 120.4(3) . . ?
C4 C3 Br1 118.6(3) . . ?
C5 C4 C3 119.1(4) . . ?
C5 C4 H4 120.5 . . ?
C3 C4 H4 120.5 . . ?
C4 C5 C6 121.6(4) . . ?
C4 C5 H5 119.2 . . ?
C6 C5 H5 119.2 . . ?
C5 C6 C1 117.5(3) . . ?
C5 C6 C7 119.7(3) . . ?
C1 C6 C7 122.7(3) . . ?
N1 C7 C8 106.0(3) . . ?
N1 C7 C6 120.2(3) . . ?
C8 C7 C6 133.8(3) . . ?
C7 C8 C9 106.9(3) . . ?
C7 C8 C11 127.7(3) . . ?
C9 C8 C11 125.3(3) . . ?
C10 C9 C8 108.0(3) . . ?
C10 C9 H9 126.0 . . ?
C8 C9 H9 126.0 . . ?
C9 C10 N1 107.9(3) . . ?
C9 C10 H10 126.0 . . ?
N1 C10 H10 126.0 . . ?
O1 C11 O2 121.8(3) . . ?
O1 C11 C8 126.6(3) . . ?
O2 C11 C8 111.6(3) . . ?
O2 C12 H12A 109.5 . . ?
O2 C12 H12B 109.5 . . ?
H12A C12 H12B 109.5 . . ?
O2 C12 H12C 109.5 . . ?
H12A C12 H12C 109.5 . . ?
H12B C12 H12C 109.5 . . ?

loop_
_geom_bond_atom_site_label_1
_geom_bond_atom_site_label_2
_geom_bond_distance
_geom_bond_site_symmetry_2
_geom_bond_publ_flag
Br1 C3 1.902(4) . ?
N1 C7 1.361(4) . ?
N1 C10 1.362(4) . ?
N1 H1 0.8600 . ?
O1 C11 1.216(4) . ?
O2 C11 1.340(4) . ?
O2 C12 1.442(5) . ?
C1 C2 1.380(5) . ?
C1 C6 1.392(5) . ?
C1 H1A 0.9300 . ?
C2 C3 1.367(6) . ?
C2 H2 0.9300 . ?
C3 C4 1.381(6) . ?
C4 C5 1.378(5) . ?
C4 H4 0.9300 . ?
C5 C6 1.390(5) . ?
C5 H5 0.9300 . ?
C6 C7 1.470(5) . ?
C7 C8 1.401(5) . ?
C8 C9 1.421(5) . ?
C8 C11 1.446(5) . ?
C9 C10 1.348(5) . ?
C9 H9 0.9300 . ?
C10 H10 0.9300 . ?
C12 H12A 0.9600 . ?
C12 H12B 0.9600 . ?
C12 H12C 0.9600 . ?

loop_
_geom_torsion_atom_site_label_1
_geom_torsion_atom_site_label_2
_geom_torsion_atom_site_label_3
_geom_torsion_atom_site_label_4
_geom_torsion
_geom_torsion_site_symmetry_1
_geom_torsion_site_symmetry_2
_geom_torsion_site_symmetry_3
_geom_torsion_site_symmetry_4
_geom_torsion_publ_flag
C6 C1 C2 C3 1.0(6) . . . . ?
C1 C2 C3 C4 -1.3(6) . . . . ?
C1 C2 C3 Br1 178.9(3) . . . . ?
C2 C3 C4 C5 0.4(6) . . . . ?
Br1 C3 C4 C5 -179.8(3) . . . . ?
C3 C4 C5 C6 0.9(6) . . . . ?
C4 C5 C6 C1 -1.2(6) . . . . ?
C4 C5 C6 C7 176.5(3) . . . . ?
C2 C1 C6 C5 0.3(5) . . . . ?
C2 C1 C6 C7 -177.3(3) . . . . ?
C10 N1 C7 C8 -0.4(4) . . . . ?
C10 N1 C7 C6 -179.9(3) . . . . ?
C5 C6 C7 N1 -32.4(5) . . . . ?
C1 C6 C7 N1 145.2(3) . . . . ?
C5 C6 C7 C8 148.3(4) . . . . ?
C1 C6 C7 C8 -34.1(6) . . . . ?
N1 C7 C8 C9 0.8(4) . . . . ?
C6 C7 C8 C9 -179.8(4) . . . . ?
N1 C7 C8 C11 178.5(3) . . . . ?
C6 C7 C8 C11 -2.1(6) . . . . ?
C7 C8 C9 C10 -0.9(4) . . . . ?
C11 C8 C9 C10 -178.6(3) . . . . ?
C8 C9 C10 N1 0.6(4) . . . . ?
C7 N1 C10 C9 -0.1(4) . . . . ?
C12 O2 C11 O1 0.1(5) . . . . ?
C12 O2 C11 C8 178.5(3) . . . . ?
C7 C8 C11 O1 -20.5(6) . . . . ?
C9 C8 C11 O1 156.8(4) . . . . ?
C7 C8 C11 O2 161.1(3) . . . . ?
C9 C8 C11 O2 -21.6(5) . . . . ?
